data_7022787
loop_
_publ_author_name
'Crozier, Alan R.'
'Sch\"adle, Christoph'
'Maichle-M\"ossmer, C\"acilia'
'T\"ornroos, Karl W'
'Anwander, Reiner'

_publ_section_title
;
 Synthesis and grafting of CAN-derived tetravalent cerium alkoxide
 silylamide precursors onto mesoporous silica MCM-41.
;
_journal_issue 15
_journal_name_full 'Dalton transactions (Cambridge, England : 2003)'
_journal_page_first 5491
_journal_page_last 5499
_journal_paper_doi 10.1039/c3dt33005b
_journal_volume 42
_journal_year 2013
_chemical_formula_moiety 'C30 H70 Ce2 Li2 O10, (C4 H8 O2)'
_chemical_formula_sum 'C34 H78 Ce2 Li2 O12'
_chemical_formula_weight 973.08
_chemical_name_systematic
;
?
;
_space_group_IT_number 15
_symmetry_cell_setting monoclinic
_symmetry_space_group_name_Hall '-C 2yc'
_symmetry_space_group_name_H-M 'C 1 2/c 1'
_atom_sites_solution_hydrogens geom
_atom_sites_solution_primary direct
_atom_sites_solution_secondary difmap
_audit_creation_method SHELXL-97
_cell_angle_alpha 90.00
_cell_angle_beta 101.0900(10)
_cell_angle_gamma 90.00
_cell_formula_units_Z 4
_cell_length_a 18.9892(5)
_cell_length_b 16.7465(5)
_cell_length_c 15.0041(5)
_cell_measurement_reflns_used 9461
_cell_measurement_temperature 173(2)
_cell_measurement_theta_max 36.482
_cell_measurement_theta_min 3.024
_cell_volume 4682.2(2)
_computing_cell_refinement SAINT
_computing_data_collection COSMO
_computing_data_reduction SAINT
_computing_structure_refinement 'SHELXL-97 (Sheldrick, 1997)'
_computing_structure_solution 'SHELXS-97 (Sheldrick, 1990)'
_diffrn_ambient_temperature 173(2)
_diffrn_measured_fraction_theta_full 1.000
_diffrn_measured_fraction_theta_max 1.000
_diffrn_measurement_device_type 'APEX II SMART'
_diffrn_measurement_method omega/phi
_diffrn_radiation_monochromator 'curved graphite'
_diffrn_radiation_source 'fine-focus sealed tube'
_diffrn_radiation_type MoK\a
_diffrn_radiation_wavelength 0.71073
_diffrn_reflns_av_R_equivalents 0.0572
_diffrn_reflns_av_sigmaI/netI 0.0207
_diffrn_reflns_limit_h_max 24
_diffrn_reflns_limit_h_min -24
_diffrn_reflns_limit_k_max 20
_diffrn_reflns_limit_k_min -21
_diffrn_reflns_limit_l_max 19
_diffrn_reflns_limit_l_min -19
_diffrn_reflns_number 51695
_diffrn_reflns_theta_full 27.10
_diffrn_reflns_theta_max 27.10
_diffrn_reflns_theta_min 2.00
_exptl_absorpt_coefficient_mu 1.968
_exptl_absorpt_correction_T_max 0.7472
_exptl_absorpt_correction_T_min 0.5720
_exptl_absorpt_correction_type numerical
_exptl_absorpt_process_details sadabs
_exptl_crystal_colour colourless
_exptl_crystal_density_diffrn 1.380
_exptl_crystal_density_method 'not measured'
_exptl_crystal_description block
_exptl_crystal_F_000 2000
_exptl_crystal_size_max 0.57
_exptl_crystal_size_mid 0.29
_exptl_crystal_size_min 0.28
_refine_diff_density_max 0.973
_refine_diff_density_min -1.022
_refine_diff_density_rms 0.132
_refine_ls_extinction_method none
_refine_ls_goodness_of_fit_ref 1.340
_refine_ls_hydrogen_treatment constr
_refine_ls_matrix_type full
_refine_ls_number_parameters 282
_refine_ls_number_reflns 5164
_refine_ls_number_restraints 309
_refine_ls_restrained_S_all 1.312
_refine_ls_R_factor_all 0.0503
_refine_ls_R_factor_gt 0.0486
_refine_ls_shift/su_max 0.006
_refine_ls_shift/su_mean 0.000
_refine_ls_structure_factor_coef Fsqd
_refine_ls_weighting_details 'calc w=1/[\s^2^(Fo^2^)+(0.0000P)^2^+70.8507P] where P=(Fo^2^+2Fc^2^)/3'
_refine_ls_weighting_scheme calc
_refine_ls_wR_factor_gt 0.1151
_refine_ls_wR_factor_ref 0.1160
_reflns_number_gt 4948
_reflns_number_total 5164
_reflns_threshold_expression >2sigma(I)
_cod_data_source_file c3dt33005b.txt
_cod_data_source_block Compound4
_cod_original_sg_symbol_Hall -C2yc
_cod_original_sg_symbol_H-M C2/c
_cod_database_code 7022787

loop_
_symmetry_equiv_pos_as_xyz
'x, y, z'
'-x, y, -z+1/2'
'x+1/2, y+1/2, z'
'-x+1/2, y+1/2, -z+1/2'
'-x, -y, -z'
'x, -y, z-1/2'
'-x+1/2, -y+1/2, -z'
'x+1/2, -y+1/2, z-1/2'

loop_
_atom_site_label
_atom_site_type_symbol
_atom_site_fract_x
_atom_site_fract_y
_atom_site_fract_z
_atom_site_U_iso_or_equiv
_atom_site_adp_type
_atom_site_occupancy
_atom_site_symmetry_multiplicity
_atom_site_calc_flag
_atom_site_refinement_flags
_atom_site_disorder_assembly
_atom_site_disorder_group
Ce1 Ce 0.293577(15) 0.187230(19) 0.41299(2) 0.02269(10) Uani 1 1 d U . .
O1 O 0.19697(19) 0.2777(2) 0.4274(2) 0.0237(8) Uani 1 1 d U . .
O2 O 0.3832(2) 0.2776(3) 0.4439(3) 0.0300(9) Uani 1 1 d U . .
O3 O 0.2732(3) 0.2028(3) 0.2718(3) 0.0430(11) Uani 1 1 d U . .
O4 O 0.3612(2) 0.0887(3) 0.4201(3) 0.0385(10) Uani 1 1 d U . .
O5 O 0.2010(2) 0.1075(3) 0.4228(3) 0.0409(11) Uani 1 1 d U . .
O6 O 0.0483(3) 0.1593(4) 0.3319(3) 0.0614(17) Uani 1 1 d U . .
C11 C 0.1688(3) 0.3296(4) 0.3518(4) 0.0352(13) Uani 1 1 d U . .
H11 H 0.1639 0.2974 0.2948 0.042 Uiso 1 1 calc R . .
C12 C 0.0946(3) 0.3600(4) 0.3590(4) 0.0402(15) Uani 1 1 d U . .
H11A H 0.0642 0.3148 0.3689 0.060 Uiso 1 1 calc R . .
H11B H 0.0731 0.3875 0.3026 0.060 Uiso 1 1 calc R . .
H11C H 0.0987 0.3972 0.4101 0.060 Uiso 1 1 calc R . .
C13 C 0.2202(4) 0.3970(5) 0.3455(6) 0.058(2) Uani 1 1 d U . .
H11D H 0.2225 0.4326 0.3978 0.086 Uiso 1 1 calc R . .
H11E H 0.2036 0.4271 0.2894 0.086 Uiso 1 1 calc R . .
H11F H 0.2681 0.3752 0.3451 0.086 Uiso 1 1 calc R . .
C21 C 0.4388(5) 0.2877(5) 0.3965(8) 0.0794(18) Uani 1 1 d DU . .
H21 H 0.4212 0.2577 0.3389 0.095 Uiso 1 1 calc R . .
C22 C 0.5050(5) 0.2451(6) 0.4359(8) 0.0794(18) Uani 1 1 d U . .
H22A H 0.5235 0.2654 0.4972 0.119 Uiso 1 1 calc R . .
H22B H 0.5409 0.2536 0.3978 0.119 Uiso 1 1 calc R . .
H22C H 0.4949 0.1879 0.4389 0.119 Uiso 1 1 calc R . .
C23 C 0.4454(5) 0.3714(5) 0.3635(8) 0.0794(18) Uani 1 1 d DU . .
H23A H 0.3982 0.3904 0.3325 0.119 Uiso 1 1 calc R . .
H23B H 0.4788 0.3722 0.3212 0.119 Uiso 1 1 calc R . .
H23C H 0.4636 0.4062 0.4153 0.119 Uiso 1 1 calc R . .
C31 C 0.2849(9) 0.2176(9) 0.1784(11) 0.050(4) Uani 0.572(13) 1 d PDU A 1
H31 H 0.3168 0.2648 0.1767 0.060 Uiso 0.572(13) 1 calc PR A 1
C32 C 0.2111(9) 0.2329(14) 0.1234(9) 0.085(7) Uani 0.572(13) 1 d PU A 1
H32A H 0.2147 0.2443 0.0603 0.128 Uiso 0.572(13) 1 calc PR A 1
H32B H 0.1896 0.2787 0.1487 0.128 Uiso 0.572(13) 1 calc PR A 1
H32C H 0.1810 0.1856 0.1252 0.128 Uiso 0.572(13) 1 calc PR A 1
C33 C 0.3168(10) 0.1439(10) 0.1455(10) 0.072(5) Uani 0.572(13) 1 d PDU A 1
H33A H 0.2855 0.0981 0.1499 0.108 Uiso 0.572(13) 1 calc PR A 1
H33B H 0.3643 0.1342 0.1829 0.108 Uiso 0.572(13) 1 calc PR A 1
H33C H 0.3214 0.1513 0.0821 0.108 Uiso 0.572(13) 1 calc PR A 1
C31A C 0.2601(14) 0.2028(13) 0.1820(14) 0.066(7) Uani 0.428(13) 1 d PDU A 2
H31A H 0.2151 0.2354 0.1729 0.079 Uiso 0.428(13) 1 calc PR A 2
C32A C 0.2299(13) 0.1327(12) 0.1250(12) 0.062(6) Uani 0.428(13) 1 d PDU A 2
H32D H 0.2478 0.0831 0.1559 0.093 Uiso 0.428(13) 1 calc PR A 2
H32E H 0.2447 0.1354 0.0660 0.093 Uiso 0.428(13) 1 calc PR A 2
H32F H 0.1774 0.1337 0.1159 0.093 Uiso 0.428(13) 1 calc PR A 2
C33A C 0.3060(14) 0.2625(15) 0.1452(13) 0.083(8) Uani 0.428(13) 1 d PDU A 2
H33D H 0.3549 0.2415 0.1513 0.124 Uiso 0.428(13) 1 calc PR A 2
H33E H 0.3071 0.3125 0.1793 0.124 Uiso 0.428(13) 1 calc PR A 2
H33F H 0.2860 0.2724 0.0809 0.124 Uiso 0.428(13) 1 calc PR A 2
C41 C 0.4155(4) 0.0313(5) 0.4178(6) 0.068(2) Uani 1 1 d DU A .
H41 H 0.4570 0.0474 0.4663 0.081 Uiso 1 1 calc R B 1
C42 C 0.4418(5) 0.0355(6) 0.3311(7) 0.079(2) Uani 1 1 d U . .
H42A H 0.4029 0.0207 0.2808 0.119 Uiso 1 1 calc R A .
H42B H 0.4821 -0.0014 0.3332 0.119 Uiso 1 1 calc R . .
H42C H 0.4576 0.0901 0.3218 0.119 Uiso 1 1 calc R . .
C43 C 0.3795(14) -0.0463(14) 0.458(2) 0.079(2) Uani 0.43(3) 1 d PU A 1
H43A H 0.3655 -0.0322 0.5152 0.119 Uiso 0.43(3) 1 calc PR A 1
H43B H 0.4144 -0.0901 0.4679 0.119 Uiso 0.43(3) 1 calc PR A 1
H43C H 0.3370 -0.0633 0.4139 0.119 Uiso 0.43(3) 1 calc PR A 1
C43A C 0.3917(9) -0.0541(6) 0.4185(18) 0.079(2) Uani 0.57(3) 1 d PDU A 2
H43D H 0.3733 -0.0645 0.4741 0.119 Uiso 0.57(3) 1 calc PR A 2
H43E H 0.4325 -0.0894 0.4164 0.119 Uiso 0.57(3) 1 calc PR A 2
H43F H 0.3537 -0.0641 0.3655 0.119 Uiso 0.57(3) 1 calc PR A 2
C51 C 0.1970(5) 0.0234(5) 0.4266(7) 0.067(2) Uani 1 1 d DU A .
H51A H 0.2362 -0.0027 0.4710 0.080 Uiso 0.40(3) 1 calc PR C 1
H51B H 0.2454 0.0061 0.4598 0.080 Uiso 0.60(3) 1 calc PR C 2
C52 C 0.1970(16) 0.0034(18) 0.318(2) 0.067(2) Uani 0.40(3) 1 d PU A 1
H52A H 0.1652 0.0409 0.2792 0.100 Uiso 0.40(3) 1 calc PR C 1
H52B H 0.1800 -0.0513 0.3040 0.100 Uiso 0.40(3) 1 calc PR C 1
H52C H 0.2459 0.0088 0.3063 0.100 Uiso 0.40(3) 1 calc PR C 1
C53 C 0.1202(12) 0.0030(14) 0.439(2) 0.053(5) Uani 0.40(3) 1 d PU A 1
H53A H 0.1122 0.0246 0.4965 0.080 Uiso 0.40(3) 1 calc PR C 1
H53B H 0.1141 -0.0551 0.4382 0.080 Uiso 0.40(3) 1 calc PR C 1
H53C H 0.0855 0.0265 0.3887 0.080 Uiso 0.40(3) 1 calc PR C 1
C52A C 0.1861(10) -0.0201(12) 0.3376(10) 0.067(2) Uani 0.60(3) 1 d PDU A 2
H52D H 0.1353 -0.0181 0.3087 0.100 Uiso 0.60(3) 1 calc PR C 2
H52E H 0.2011 -0.0758 0.3481 0.100 Uiso 0.60(3) 1 calc PR C 2
H52F H 0.2149 0.0053 0.2979 0.100 Uiso 0.60(3) 1 calc PR C 2
C53A C 0.1434(12) -0.0057(10) 0.4869(18) 0.064(5) Uani 0.60(3) 1 d PU A 2
H53D H 0.1576 0.0163 0.5482 0.096 Uiso 0.60(3) 1 calc PR C 2
H53E H 0.1443 -0.0642 0.4900 0.096 Uiso 0.60(3) 1 calc PR C 2
H53F H 0.0949 0.0124 0.4603 0.096 Uiso 0.60(3) 1 calc PR C 2
C101 C -0.0317(6) 0.1906(10) 0.3190(8) 0.039(4) Uani 0.503(17) 1 d PU A 1
H10A H -0.0536 0.1683 0.3685 0.047 Uiso 0.503(17) 1 calc PR A 1
H10B H -0.0305 0.2494 0.3260 0.047 Uiso 0.503(17) 1 calc PR A 1
C102 C -0.0641(7) 0.1770(12) 0.2585(10) 0.034(3) Uani 0.503(17) 1 d PU . 1
H10C H -0.0987 0.2217 0.2476 0.041 Uiso 0.503(17) 1 calc PR A 1
H10D H -0.0919 0.1302 0.2724 0.041 Uiso 0.503(17) 1 calc PR A 1
C10A C -0.0211(7) 0.1241(10) 0.3240(9) 0.038(3) Uani 0.497(17) 1 d PU . 2
H10E H -0.0138 0.0657 0.3297 0.046 Uiso 0.497(17) 1 calc PR A 2
H10F H -0.0401 0.1413 0.3780 0.046 Uiso 0.497(17) 1 calc PR A 2
C10B C 0.0748(8) 0.1364(13) 0.2499(10) 0.038(3) Uani 0.497(17) 1 d PU . 2
H10G H 0.1070 0.1788 0.2354 0.046 Uiso 0.497(17) 1 calc PR A 2
H10H H 0.1034 0.0868 0.2625 0.046 Uiso 0.497(17) 1 calc PR A 2
Li1 Li 0.1295(5) 0.1813(7) 0.4422(7) 0.0351(19) Uani 1 1 d U . .

loop_
_atom_site_aniso_label
_atom_site_aniso_U_11
_atom_site_aniso_U_22
_atom_site_aniso_U_33
_atom_site_aniso_U_23
_atom_site_aniso_U_13
_atom_site_aniso_U_12
Ce1 0.01903(15) 0.02867(17) 0.01977(15) -0.00303(12) 0.00224(10) 0.00374(12)
O1 0.0204(17) 0.032(2) 0.0176(17) 0.0020(15) 0.0011(14) 0.0067(14)
O2 0.0238(18) 0.037(2) 0.029(2) -0.0005(17) 0.0059(16) -0.0001(16)
O3 0.050(3) 0.058(3) 0.0200(19) -0.0010(19) 0.0040(17) 0.014(2)
O4 0.033(2) 0.040(2) 0.038(2) -0.009(2) -0.0046(18) 0.0139(19)
O5 0.037(2) 0.035(2) 0.054(3) -0.019(2) 0.017(2) -0.0071(18)
O6 0.030(2) 0.123(5) 0.029(2) -0.010(3) -0.0013(18) -0.026(3)
C11 0.034(3) 0.048(4) 0.021(3) 0.005(3) 0.001(2) 0.017(3)
C12 0.034(3) 0.049(4) 0.034(3) -0.001(3) -0.002(3) 0.021(3)
C13 0.049(4) 0.066(5) 0.061(5) 0.039(4) 0.017(4) 0.013(4)
C21 0.054(3) 0.078(4) 0.119(5) 0.025(4) 0.048(3) 0.005(3)
C22 0.054(3) 0.078(4) 0.119(5) 0.025(4) 0.048(3) 0.005(3)
C23 0.054(3) 0.078(4) 0.119(5) 0.025(4) 0.048(3) 0.005(3)
C31 0.051(8) 0.080(10) 0.022(5) 0.006(7) 0.016(5) -0.003(7)
C32 0.069(9) 0.165(19) 0.019(6) 0.012(8) 0.004(6) 0.048(11)
C33 0.096(12) 0.090(12) 0.035(7) 0.006(7) 0.025(8) 0.035(9)
C31A 0.101(17) 0.078(12) 0.021(5) 0.001(7) 0.017(10) -0.034(11)
C32A 0.091(15) 0.065(12) 0.036(8) -0.012(8) 0.027(9) -0.023(10)
C33A 0.107(18) 0.112(18) 0.033(9) -0.015(10) 0.021(11) -0.068(15)
C41 0.047(4) 0.058(4) 0.083(6) -0.034(4) -0.026(4) 0.032(3)
C42 0.059(4) 0.068(4) 0.104(6) -0.041(4) -0.001(4) 0.035(4)
C43 0.059(4) 0.068(4) 0.104(6) -0.041(4) -0.001(4) 0.035(4)
C43A 0.059(4) 0.068(4) 0.104(6) -0.041(4) -0.001(4) 0.035(4)
C51 0.063(4) 0.037(3) 0.108(6) -0.035(4) 0.037(4) -0.020(3)
C52 0.063(4) 0.037(3) 0.108(6) -0.035(4) 0.037(4) -0.020(3)
C53 0.043(9) 0.038(10) 0.075(15) 0.021(12) 0.001(9) -0.002(7)
C52A 0.063(4) 0.037(3) 0.108(6) -0.035(4) 0.037(4) -0.020(3)
C53A 0.073(12) 0.033(7) 0.090(12) 0.007(8) 0.024(10) -0.014(8)
C101 0.023(5) 0.064(10) 0.028(6) -0.005(6) 0.000(4) -0.005(5)
C102 0.018(5) 0.046(9) 0.037(6) -0.011(7) 0.000(4) -0.012(6)
C10A 0.026(5) 0.048(9) 0.036(7) 0.005(6) -0.002(4) -0.005(5)
C10B 0.027(7) 0.055(10) 0.029(6) 0.000(7) -0.003(5) 0.008(7)
Li1 0.022(3) 0.050(5) 0.032(5) -0.005(4) 0.001(3) -0.004(3)

loop_
_atom_type_symbol
_atom_type_description
_atom_type_scat_dispersion_real
_atom_type_scat_dispersion_imag
_atom_type_scat_source
C C 0.0033 0.0016 'International Tables Vol C Tables 4.2.6.8 and 6.1.1.4'
H H 0.0000 0.0000 'International Tables Vol C Tables 4.2.6.8 and 6.1.1.4'
Ce Ce -0.2486 2.6331 'International Tables Vol C Tables 4.2.6.8 and 6.1.1.4'
Li Li -0.0003 0.0001 'International Tables Vol C Tables 4.2.6.8 and 6.1.1.4'
O O 0.0106 0.0060 'International Tables Vol C Tables 4.2.6.8 and 6.1.1.4'

loop_
_geom_angle_atom_site_label_1
_geom_angle_atom_site_label_2
_geom_angle_atom_site_label_3
_geom_angle
_geom_angle_site_symmetry_1
_geom_angle_site_symmetry_3
O4 Ce1 O3 98.20(18) . .
O4 Ce1 O5 90.49(18) . .
O3 Ce1 O5 98.40(19) . .
O4 Ce1 O2 95.03(17) . .
O3 Ce1 O2 96.30(18) . .
O5 Ce1 O2 163.40(15) . .
O4 Ce1 O1 164.26(17) . .
O3 Ce1 O1 90.93(15) . .
O5 Ce1 O1 75.44(15) . .
O2 Ce1 O1 96.69(14) . .
O4 Ce1 O1 102.29(15) . 7_556
O3 Ce1 O1 158.01(16) . 7_556
O5 Ce1 O1 89.39(15) . 7_556
O2 Ce1 O1 74.14(14) . 7_556
O1 Ce1 O1 71.07(13) . 7_556
O4 Ce1 Li1 124.8(3) . .
O3 Ce1 Li1 98.4(2) . .
O5 Ce1 Li1 35.0(2) . .
O2 Ce1 Li1 134.5(2) . .
O1 Ce1 Li1 40.5(2) . .
O1 Ce1 Li1 76.4(2) 7_556 .
O4 Ce1 Li1 108.1(2) . 7_556
O3 Ce1 Li1 124.5(3) . 7_556
O5 Ce1 Li1 128.4(2) . 7_556
O2 Ce1 Li1 35.1(2) . 7_556
O1 Ce1 Li1 76.5(2) . 7_556
O1 Ce1 Li1 40.4(2) 7_556 7_556
Li1 Ce1 Li1 104.6(2) . 7_556
O4 Ce1 Ce1 136.08(13) . 7_556
O3 Ce1 Ce1 125.58(13) . 7_556
O5 Ce1 Ce1 80.77(11) . 7_556
O2 Ce1 Ce1 84.42(10) . 7_556
O1 Ce1 Ce1 35.70(8) . 7_556
O1 Ce1 Ce1 35.37(8) 7_556 7_556
Li1 Ce1 Ce1 52.38(19) . 7_556
Li1 Ce1 Ce1 52.21(18) 7_556 7_556
C11 O1 Li1 113.8(4) . .
C11 O1 Ce1 118.6(3) . .
Li1 O1 Ce1 91.0(3) . .
C11 O1 Ce1 124.8(3) . 7_556
Li1 O1 Ce1 90.7(3) . 7_556
Ce1 O1 Ce1 108.93(13) . 7_556
C21 O2 Li1 130.9(7) . 7_556
C21 O2 Ce1 126.4(6) . .
Li1 O2 Ce1 101.9(4) 7_556 .
C31A O3 Ce1 172.8(10) . .
C31 O3 Ce1 160.9(7) . .
C41 O4 Ce1 169.4(5) . .
C51 O5 Li1 126.7(6) . .
C51 O5 Ce1 130.4(5) . .
Li1 O5 Ce1 102.5(4) . .
C10A O6 C10B 106.4(9) . .
C10A O6 C102 110.7(8) . 2
C10A O6 C101 43.7(8) . .
C10B O6 C101 117.4(8) . .
C102 O6 C101 100.4(8) 2 .
C10A O6 Li1 132.4(7) . .
C10B O6 Li1 113.3(7) . .
C102 O6 Li1 116.7(7) 2 .
C101 O6 Li1 126.1(7) . .
O1 C11 C13 110.7(5) . .
O1 C11 C12 110.7(5) . .
C13 C11 C12 112.0(6) . .
O1 C11 H11 107.8 . .
C13 C11 H11 107.8 . .
C12 C11 H11 107.8 . .
C11 C12 H11A 109.5 . .
C11 C12 H11B 109.5 . .
H11A C12 H11B 109.5 . .
C11 C12 H11C 109.5 . .
H11A C12 H11C 109.5 . .
H11B C12 H11C 109.5 . .
C11 C13 H11D 109.5 . .
C11 C13 H11E 109.5 . .
H11D C13 H11E 109.5 . .
C11 C13 H11F 109.5 . .
H11D C13 H11F 109.5 . .
H11E C13 H11F 109.5 . .
O2 C21 C22 114.2(8) . .
O2 C21 C23 113.8(7) . .
C22 C21 C23 117.9(8) . .
O2 C21 H21 102.7 . .
C22 C21 H21 102.7 . .
C23 C21 H21 102.7 . .
C21 C22 H22A 109.5 . .
C21 C22 H22B 109.5 . .
H22A C22 H22B 109.5 . .
C21 C22 H22C 109.5 . .
H22A C22 H22C 109.5 . .
H22B C22 H22C 109.5 . .
C21 C23 H23A 109.5 . .
C21 C23 H23B 109.5 . .
H23A C23 H23B 109.5 . .
C21 C23 H23C 109.5 . .
H23A C23 H23C 109.5 . .
H23B C23 H23C 109.5 . .
O3 C31 C33 108.5(11) . .
O3 C31 C32 104.7(11) . .
C33 C31 C32 110.6(15) . .
O3 C31 H31 110.9 . .
C33 C31 H31 110.9 . .
C32 C31 H31 110.9 . .
O3 C31A C32A 123.9(16) . .
O3 C31A C33A 111.5(14) . .
C32A C31A C33A 119.8(17) . .
O3 C31A H31A 97.3 . .
C32A C31A H31A 97.3 . .
C33A C31A H31A 97.3 . .
C31A C32A H32D 109.5 . .
C31A C32A H32E 109.5 . .
H32D C32A H32E 109.5 . .
C31A C32A H32F 109.5 . .
H32D C32A H32F 109.5 . .
H32E C32A H32F 109.5 . .
C31A C33A H33D 109.5 . .
C31A C33A H33E 109.5 . .
H33D C33A H33E 109.5 . .
C31A C33A H33F 109.5 . .
H33D C33A H33F 109.5 . .
H33E C33A H33F 109.5 . .
O4 C41 C42 111.0(7) . .
O4 C41 C43A 115.1(9) . .
C42 C41 C43A 101.8(12) . .
O4 C41 C43 100.0(11) . .
C42 C41 C43 126.5(13) . .
C43A C41 C43 24.7(9) . .
O4 C41 H41 106.0 . .
C42 C41 H41 106.0 . .
C43A C41 H41 116.7 . .
C43 C41 H41 106.0 . .
C41 C42 H42A 109.5 . .
C41 C42 H42B 109.5 . .
H42A C42 H42B 109.5 . .
C41 C42 H42C 109.5 . .
H42A C42 H42C 109.5 . .
H42B C42 H42C 109.5 . .
C41 C43 H43A 109.5 . .
C41 C43 H43B 109.5 . .
C41 C43 H43C 109.5 . .
C41 C43A H43D 109.5 . .
C41 C43A H43E 109.5 . .
H43D C43A H43E 109.5 . .
C41 C43A H43F 109.5 . .
H43D C43A H43F 109.5 . .
H43E C43A H43F 109.5 . .
O5 C51 C52A 116.6(11) . .
O5 C51 C53 106.6(11) . .
C52A C51 C53 91.4(13) . .
O5 C51 C53A 112.4(8) . .
C52A C51 C53A 111.7(10) . .
C53 C51 C53A 29.3(9) . .
O5 C51 C52 98.7(13) . .
C52A C51 C52 19.3(9) . .
C53 C51 C52 104.4(15) . .
C53A C51 C52 128.8(12) . .
O5 C51 H51A 115.1 . .
C52A C51 H51A 109.8 . .
C53 C51 H51A 115.1 . .
C53A C51 H51A 87.8 . .
C52 C51 H51A 115.1 . .
O5 C51 H51B 105.0 . .
C52A C51 H51B 105.0 . .
C53 C51 H51B 132.5 . .
C53A C51 H51B 105.0 . .
C52 C51 H51B 104.8 . .
H51A C51 H51B 17.4 . .
C51 C52 H52A 109.5 . .
C51 C52 H52B 109.5 . .
C51 C52 H52C 109.5 . .
C51 C53 H53A 109.5 . .
C51 C53 H53B 109.5 . .
C51 C53 H53C 109.5 . .
C51 C52A H52D 109.5 . .
C51 C52A H52E 109.5 . .
H52D C52A H52E 109.5 . .
C51 C52A H52F 109.5 . .
H52D C52A H52F 109.5 . .
H52E C52A H52F 109.5 . .
C51 C53A H53D 109.5 . .
C51 C53A H53E 109.5 . .
H53D C53A H53E 109.5 . .
C51 C53A H53F 109.5 . .
H53D C53A H53F 109.5 . .
H53E C53A H53F 109.5 . .
C102 C101 O6 115.7(14) . .
C102 C101 H10A 108.3 . .
O6 C101 H10A 108.3 . .
C102 C101 H10B 108.3 . .
O6 C101 H10B 108.3 . .
H10A C101 H10B 107.4 . .
C101 C102 O6 132.1(14) . 2
C101 C102 H10C 104.2 . .
O6 C102 H10C 104.2 2 .
C101 C102 H10D 104.2 . .
O6 C102 H10D 104.2 2 .
H10C C102 H10D 105.5 . .
C10B C10A O6 122.4(12) 2 .
C10B C10A H10E 106.7 2 .
O6 C10A H10E 106.7 . .
C10B C10A H10F 106.7 2 .
O6 C10A H10F 106.7 . .
H10E C10A H10F 106.6 . .
C10A C10B O6 113.4(12) 2 .
C10A C10B H10G 108.9 2 .
O6 C10B H10G 108.9 . .
C10A C10B H10H 108.9 2 .
O6 C10B H10H 108.9 . .
H10G C10B H10H 107.7 . .
O5 Li1 O2 126.3(6) . 7_556
O5 Li1 O6 101.9(5) . .
O2 Li1 O6 125.5(5) 7_556 .
O5 Li1 O1 90.9(4) . .
O2 Li1 O1 90.1(5) 7_556 .
O6 Li1 O1 115.4(6) . .
O5 Li1 Ce1 42.5(2) . .
O2 Li1 Ce1 113.8(4) 7_556 .
O6 Li1 Ce1 119.2(4) . .
O1 Li1 Ce1 48.5(2) . .
O5 Li1 Ce1 107.6(4) . 7_556
O2 Li1 Ce1 43.0(3) 7_556 7_556
O6 Li1 Ce1 146.1(6) . 7_556
O1 Li1 Ce1 48.9(2) . 7_556
Ce1 Li1 Ce1 75.4(2) . 7_556

loop_
_geom_bond_atom_site_label_1
_geom_bond_atom_site_label_2
_geom_bond_distance
_geom_bond_site_symmetry_2
Ce1 O4 2.080(4) .
Ce1 O3 2.095(4) .
Ce1 O5 2.234(4) .
Ce1 O2 2.257(4) .
Ce1 O1 2.420(4) .
Ce1 O1 2.439(4) 7_556
Ce1 Li1 3.230(10) .
Ce1 Li1 3.237(11) 7_556
Ce1 Ce1 3.9547(6) 7_556
O1 C11 1.448(7) .
O1 Li1 2.098(12) .
O1 Ce1 2.439(4) 7_556
O2 C21 1.392(9) .
O2 Li1 1.901(11) 7_556
O3 C31A 1.32(2) .
O3 C31 1.483(16) .
O4 C41 1.416(8) .
O5 C51 1.412(9) .
O5 Li1 1.899(12) .
O6 C10A 1.429(13) .
O6 C10B 1.466(16) .
O6 C102 1.475(16) 2
O6 C101 1.584(14) .
O6 Li1 2.066(11) .
C11 C13 1.507(11) .
C11 C12 1.521(8) .
C11 H11 1.0000 .
C12 H11A 0.9800 .
C12 H11B 0.9800 .
C12 H11C 0.9800 .
C13 H11D 0.9800 .
C13 H11E 0.9800 .
C13 H11F 0.9800 .
C21 C22 1.468(13) .
C21 C23 1.4996(10) .
C21 H21 1.0000 .
C22 H22A 0.9800 .
C22 H22B 0.9800 .
C22 H22C 0.9800 .
C23 H23A 0.9800 .
C23 H23B 0.9800 .
C23 H23C 0.9800 .
C31 C33 1.4998(10) .
C31 C32 1.50(2) .
C31 H31 1.0000 .
C32 H32A 0.9800 .
C32 H32B 0.9800 .
C32 H32C 0.9800 .
C33 H33A 0.9800 .
C33 H33B 0.9800 .
C33 H33C 0.9800 .
C31A C32A 1.4998(10) .
C31A C33A 1.4999(10) .
C31A H31A 1.0000 .
C32A H32D 0.9800 .
C32A H32E 0.9800 .
C32A H32F 0.9800 .
C33A H33D 0.9800 .
C33A H33E 0.9800 .
C33A H33F 0.9800 .
C41 C42 1.482(14) .
C41 C43A 1.4997(10) .
C41 C43 1.63(3) .
C41 H41 1.0000 .
C42 H42A 0.9800 .
C42 H42B 0.9800 .
C42 H42C 0.9800 .
C43 H43A 0.9800 .
C43 H43B 0.9800 .
C43 H43C 0.9800 .
C43A H43D 0.9800 .
C43A H43E 0.9800 .
C43A H43F 0.9800 .
C51 C52A 1.4998(10) .
C51 C53 1.54(2) .
C51 C53A 1.564(18) .
C51 C52 1.67(3) .
C51 H51A 1.0000 .
C51 H51B 1.0000 .
C52 H52A 0.9800 .
C52 H52B 0.9800 .
C52 H52C 0.9800 .
C53 H53A 0.9800 .
C53 H53B 0.9800 .
C53 H53C 0.9800 .
C52A H52D 0.9800 .
C52A H52E 0.9800 .
C52A H52F 0.9800 .
C53A H53D 0.9800 .
C53A H53E 0.9800 .
C53A H53F 0.9800 .
C101 C102 1.019(19) .
C101 H10A 0.9900 .
C101 H10B 0.9900 .
C102 O6 1.475(16) 2
C102 H10C 0.9900 .
C102 H10D 0.9900 .
C10A C10B 1.370(19) 2
C10A H10E 0.9900 .
C10A H10F 0.9900 .
C10B C10A 1.370(19) 2
C10B H10G 0.9900 .
C10B H10H 0.9900 .
Li1 O2 1.901(11) 7_556
Li1 Ce1 3.237(11) 7_556
